data_2215145
loop_
_publ_author_name
'Yan-Ping Zhang'
'Xiao Chen'
'Jun-Yan Shi'
'Li Xu'
'Wen-Kui Dong'

_publ_section_title
;
 5,5'-Bis(diethylamino)-2,2'-[ethylenedioxybis(nitrilomethylidyne)]diphenol
;
_journal_coeditor_code HG2270
_journal_issue 9
_journal_name_full 'Acta Crystallographica Section E'
_journal_page_first o3852
_journal_page_last o3852
_journal_paper_doi 10.1107/S1600536807038597
_journal_volume 63
_journal_year 2007
_chemical_formula_iupac 'C24 H34 N4 O4'
_chemical_formula_moiety 'C24 H34 N4 O4'
_chemical_formula_sum 'C24 H34 N4 O4'
_chemical_formula_weight 442.55
_chemical_name_systematic
;
5,5'-Bis(diethylamino)-2,2'-[ethylenedioxybis(nitrilomethylidyne)]diphenol
;
_space_group_IT_number 14
_symmetry_cell_setting monoclinic
_symmetry_space_group_name_Hall '-P 2ybc'
_symmetry_space_group_name_H-M 'P 1 21/c 1'
_atom_sites_solution_hydrogens geom
_atom_sites_solution_primary direct
_atom_sites_solution_secondary difmap
_cell_angle_alpha 90.00
_cell_angle_beta 97.063(2)
_cell_angle_gamma 90.00
_cell_formula_units_Z 2
_cell_length_a 7.3705(10)
_cell_length_b 18.386(2)
_cell_length_c 8.9368(16)
_cell_measurement_reflns_used 1428
_cell_measurement_temperature 298(2)
_cell_measurement_theta_max 22.16
_cell_measurement_theta_min 2.216
_cell_volume 1201.9(3)
_computing_cell_refinement 'SAINT (Siemens, 1996)'
_computing_data_collection 'SMART (Siemens, 1996)'
_computing_data_reduction SAINT
_computing_molecular_graphics 'SHELXTL (Sheldrick, 1997b)'
_computing_publication_material SHELXTL
_computing_structure_refinement 'SHELXL97 (Sheldrick, 1997a)'
_computing_structure_solution 'SHELXS97 (Sheldrick, 1997a)'
_diffrn_ambient_temperature 298(2)
_diffrn_measured_fraction_theta_full 0.998
_diffrn_measured_fraction_theta_max 0.998
_diffrn_measurement_device_type 'Bruker SMART CCD area-detector'
_diffrn_measurement_method '\f and \w'
_diffrn_radiation_monochromator graphite
_diffrn_radiation_source 'fine-focus sealed tube'
_diffrn_radiation_type MoK\a
_diffrn_radiation_wavelength 0.71073
_diffrn_reflns_av_R_equivalents 0.0424
_diffrn_reflns_av_sigmaI/netI 0.0454
_diffrn_reflns_limit_h_max 8
_diffrn_reflns_limit_h_min -6
_diffrn_reflns_limit_k_max 21
_diffrn_reflns_limit_k_min -19
_diffrn_reflns_limit_l_max 10
_diffrn_reflns_limit_l_min -10
_diffrn_reflns_number 6175
_diffrn_reflns_theta_full 25.01
_diffrn_reflns_theta_max 25.01
_diffrn_reflns_theta_min 2.22
_diffrn_standards_decay_% 0
_diffrn_standards_number 0
_exptl_absorpt_coefficient_mu 0.084
_exptl_absorpt_correction_T_max 0.9671
_exptl_absorpt_correction_T_min 0.9544
_exptl_absorpt_correction_type multi-scan
_exptl_absorpt_process_details '(SADABS; Sheldrick, 1996)'
_exptl_crystal_colour colorless
_exptl_crystal_density_diffrn 1.223
_exptl_crystal_density_method 'not measured'
_exptl_crystal_description prism
_exptl_crystal_F_000 476
_exptl_crystal_size_max 0.56
_exptl_crystal_size_mid 0.46
_exptl_crystal_size_min 0.40
_refine_diff_density_max 0.161
_refine_diff_density_min -0.163
_refine_ls_extinction_method none
_refine_ls_goodness_of_fit_ref 1.048
_refine_ls_hydrogen_treatment constr
_refine_ls_matrix_type full
_refine_ls_number_parameters 147
_refine_ls_number_reflns 2114
_refine_ls_number_restraints 0
_refine_ls_restrained_S_all 1.048
_refine_ls_R_factor_all 0.0925
_refine_ls_R_factor_gt 0.0428
_refine_ls_shift/su_max 0.000
_refine_ls_shift/su_mean 0.000
_refine_ls_structure_factor_coef Fsqd
_refine_ls_weighting_details 'calc w=1/[\s^2^(Fo^2^)+(0.0358P)^2^+0.4459P] where P=(Fo^2^+2Fc^2^)/3'
_refine_ls_weighting_scheme calc
_refine_ls_wR_factor_gt 0.0921
_refine_ls_wR_factor_ref 0.1231
_reflns_number_gt 1249
_reflns_number_total 2114
_reflns_threshold_expression I>2\s(I)
_cod_data_source_file hg2270.cif
_cod_data_source_block I
_cod_original_sg_symbol_H-M 'P 21/c'
_cod_database_code 2215145
_cod_database_fobs_code 2215145

loop_
_symmetry_equiv_pos_as_xyz
'x, y, z'
'-x, y+1/2, -z+1/2'
'-x, -y, -z'
'x, -y-1/2, z-1/2'

loop_
_atom_site_type_symbol
_atom_site_label
_atom_site_fract_x
_atom_site_fract_y
_atom_site_fract_z
_atom_site_U_iso_or_equiv
_atom_site_adp_type
_atom_site_calc_flag
_atom_site_refinement_flags
_atom_site_occupancy
N N1 0.7756(3) 0.48722(11) 0.1956(2) 0.0493(5) Uani d . 1
N N2 0.3985(2) 0.32076(11) 0.7116(2) 0.0521(6) Uani d . 1
O O1 0.7825(2) 0.52817(9) 0.06124(18) 0.0582(5) Uani d . 1
O O2 0.8711(2) 0.41916(11) 0.4589(2) 0.0755(6) Uani d . 1
H H2 0.8884 0.4424 0.3836 0.113 Uiso calc R 1
C C1 0.9679(3) 0.53421(13) 0.0339(3) 0.0526(7) Uani d . 1
H H1A 1.0441 0.5442 0.1280 0.063 Uiso calc R 1
H H1B 0.9800 0.5746 -0.0340 0.063 Uiso calc R 1
C C2 0.6097(3) 0.47704(12) 0.2187(2) 0.0432(6) Uani d . 1
H H2A 0.5166 0.4960 0.1500 0.052 Uiso calc R 1
C C3 0.5613(3) 0.43738(12) 0.3469(2) 0.0381(5) Uani d . 1
C C4 0.6890(3) 0.40947(13) 0.4609(3) 0.0449(6) Uani d . 1
C C5 0.6359(3) 0.37169(13) 0.5808(2) 0.0452(6) Uani d . 1
H H5 0.7245 0.3536 0.6544 0.054 Uiso calc R 1
C C6 0.4517(3) 0.35996(12) 0.5943(2) 0.0403(5) Uani d . 1
C C7 0.3223(3) 0.38893(12) 0.4812(2) 0.0439(6) Uani d . 1
H H7 0.1981 0.3825 0.4866 0.053 Uiso calc R 1
C C8 0.3788(3) 0.42628(12) 0.3639(2) 0.0433(6) Uani d . 1
H H8 0.2904 0.4454 0.2913 0.052 Uiso calc R 1
C C9 0.5293(3) 0.28426(14) 0.8212(3) 0.0605(7) Uani d . 1
H H9A 0.6319 0.2680 0.7716 0.073 Uiso calc R 1
H H9B 0.4719 0.2416 0.8585 0.073 Uiso calc R 1
C C10 0.5996(4) 0.33191(18) 0.9531(3) 0.0809(9) Uani d . 1
H H10A 0.6590 0.3738 0.9174 0.121 Uiso calc R 1
H H10B 0.6853 0.3050 1.0214 0.121 Uiso calc R 1
H H10C 0.4992 0.3473 1.0045 0.121 Uiso calc R 1
C C11 0.2080(3) 0.31521(14) 0.7367(3) 0.0580(7) Uani d . 1
H H11A 0.1447 0.3591 0.6995 0.070 Uiso calc R 1
H H11B 0.2016 0.3124 0.8443 0.070 Uiso calc R 1
C C12 0.1107(4) 0.25025(17) 0.6610(3) 0.0808(9) Uani d . 1
H H12A 0.0987 0.2565 0.5536 0.121 Uiso calc R 1
H H12B -0.0084 0.2459 0.6931 0.121 Uiso calc R 1
H H12C 0.1800 0.2070 0.6882 0.121 Uiso calc R 1

loop_
_atom_site_aniso_label
_atom_site_aniso_U_11
_atom_site_aniso_U_22
_atom_site_aniso_U_33
_atom_site_aniso_U_12
_atom_site_aniso_U_13
_atom_site_aniso_U_23
N1 0.0503(13) 0.0544(13) 0.0452(11) -0.0010(10) 0.0147(9) 0.0087(10)
N2 0.0444(12) 0.0628(14) 0.0497(12) -0.0040(10) 0.0083(9) 0.0118(11)
O1 0.0512(10) 0.0713(13) 0.0552(10) 0.0023(8) 0.0189(8) 0.0155(9)
O2 0.0326(10) 0.1101(16) 0.0841(13) 0.0027(9) 0.0079(8) 0.0416(12)
C1 0.0488(15) 0.0563(17) 0.0561(16) -0.0067(12) 0.0205(12) 0.0061(12)
C2 0.0396(13) 0.0487(15) 0.0419(13) 0.0039(11) 0.0069(10) -0.0007(11)
C3 0.0345(12) 0.0416(13) 0.0391(13) 0.0018(10) 0.0085(10) -0.0012(10)
C4 0.0323(13) 0.0485(15) 0.0546(15) 0.0012(10) 0.0090(11) 0.0043(12)
C5 0.0369(13) 0.0497(15) 0.0481(14) 0.0034(10) 0.0014(10) 0.0098(12)
C6 0.0406(13) 0.0401(14) 0.0412(13) -0.0016(10) 0.0098(10) -0.0010(10)
C7 0.0313(12) 0.0518(15) 0.0491(14) -0.0011(10) 0.0071(10) 0.0009(12)
C8 0.0373(13) 0.0470(14) 0.0449(14) 0.0035(10) 0.0022(10) 0.0020(11)
C9 0.0654(17) 0.0575(17) 0.0587(16) -0.0053(13) 0.0079(13) 0.0175(14)
C10 0.087(2) 0.088(2) 0.0627(18) -0.0123(17) -0.0096(16) 0.0095(17)
C11 0.0563(16) 0.0679(19) 0.0524(15) -0.0083(13) 0.0167(12) 0.0044(13)
C12 0.0655(19) 0.077(2) 0.099(2) -0.0174(16) 0.0063(16) 0.0011(19)

loop_
_atom_type_symbol
_atom_type_description
_atom_type_scat_dispersion_real
_atom_type_scat_dispersion_imag
_atom_type_scat_source
C C 0.0033 0.0016 'International Tables Vol C Tables 4.2.6.8 and 6.1.1.4'
H H 0.0000 0.0000 'International Tables Vol C Tables 4.2.6.8 and 6.1.1.4'
N N 0.0061 0.0033 'International Tables Vol C Tables 4.2.6.8 and 6.1.1.4'
O O 0.0106 0.0060 'International Tables Vol C Tables 4.2.6.8 and 6.1.1.4'

loop_
_geom_angle_atom_site_label_1
_geom_angle_atom_site_label_2
_geom_angle_atom_site_label_3
_geom_angle_site_symmetry_1
_geom_angle_site_symmetry_3
_geom_angle
C2 N1 O1 . . 110.35(18)
C6 N2 C9 . . 122.09(19)
C6 N2 C11 . . 121.92(19)
C9 N2 C11 . . 116.0(2)
C1 O1 N1 . . 108.75(17)
C4 O2 H2 . . 109.5
O1 C1 C1 . 3_765 111.2(2)
O1 C1 H1A . . 109.4
C1 C1 H1A 3_765 . 109.4
O1 C1 H1B . . 109.4
C1 C1 H1B 3_765 . 109.4
H1A C1 H1B . . 108.0
N1 C2 C3 . . 122.5(2)
N1 C2 H2A . . 118.7
C3 C2 H2A . . 118.7
C8 C3 C4 . . 116.2(2)
C8 C3 C2 . . 120.0(2)
C4 C3 C2 . . 123.8(2)
O2 C4 C5 . . 117.0(2)
O2 C4 C3 . . 121.4(2)
C5 C4 C3 . . 121.6(2)
C4 C5 C6 . . 121.3(2)
C4 C5 H5 . . 119.3
C6 C5 H5 . . 119.3
N2 C6 C5 . . 121.4(2)
N2 C6 C7 . . 121.1(2)
C5 C6 C7 . . 117.4(2)
C8 C7 C6 . . 120.0(2)
C8 C7 H7 . . 120.0
C6 C7 H7 . . 120.0
C7 C8 C3 . . 123.5(2)
C7 C8 H8 . . 118.3
C3 C8 H8 . . 118.3
N2 C9 C10 . . 113.2(2)
N2 C9 H9A . . 108.9
C10 C9 H9A . . 108.9
N2 C9 H9B . . 108.9
C10 C9 H9B . . 108.9
H9A C9 H9B . . 107.7
C9 C10 H10A . . 109.5
C9 C10 H10B . . 109.5
H10A C10 H10B . . 109.5
C9 C10 H10C . . 109.5
H10A C10 H10C . . 109.5
H10B C10 H10C . . 109.5
N2 C11 C12 . . 113.7(2)
N2 C11 H11A . . 108.8
C12 C11 H11A . . 108.8
N2 C11 H11B . . 108.8
C12 C11 H11B . . 108.8
H11A C11 H11B . . 107.7
C11 C12 H12A . . 109.5
C11 C12 H12B . . 109.5
H12A C12 H12B . . 109.5
C11 C12 H12C . . 109.5
H12A C12 H12C . . 109.5
H12B C12 H12C . . 109.5

loop_
_geom_bond_atom_site_label_1
_geom_bond_atom_site_label_2
_geom_bond_site_symmetry_2
_geom_bond_distance
N1 C2 . 1.279(3)
N1 O1 . 1.424(2)
N2 C6 . 1.369(3)
N2 C9 . 1.452(3)
N2 C11 . 1.452(3)
O1 C1 . 1.422(2)
O2 C4 . 1.357(2)
O2 H2 . 0.8200
C1 C1 3_765 1.498(4)
C1 H1A . 0.9700
C1 H1B . 0.9700
C2 C3 . 1.439(3)
C2 H2A . 0.9300
C3 C8 . 1.387(3)
C3 C4 . 1.397(3)
C4 C5 . 1.373(3)
C5 C6 . 1.394(3)
C5 H5 . 0.9300
C6 C7 . 1.407(3)
C7 C8 . 1.361(3)
C7 H7 . 0.9300
C8 H8 . 0.9300
C9 C10 . 1.508(4)
C9 H9A . 0.9700
C9 H9B . 0.9700
C10 H10A . 0.9600
C10 H10B . 0.9600
C10 H10C . 0.9600
C11 C12 . 1.510(4)
C11 H11A . 0.9700
C11 H11B . 0.9700
C12 H12A . 0.9600
C12 H12B . 0.9600
C12 H12C . 0.9600

loop_
_geom_hbond_atom_site_label_D
_geom_hbond_atom_site_label_H
_geom_hbond_atom_site_label_A
_geom_hbond_distance_DH
_geom_hbond_distance_HA
_geom_hbond_distance_DA
_geom_hbond_angle_DHA
_geom_hbond_publ_flag
O2 H2 N1 0.820(10) 1.96(2) 2.68(2) 146.00(10) y

loop_
_geom_torsion_atom_site_label_1
_geom_torsion_atom_site_label_2
_geom_torsion_atom_site_label_3
_geom_torsion_atom_site_label_4
_geom_torsion_site_symmetry_4
_geom_torsion
C2 N1 O1 C1 . -176.15(19)
N1 O1 C1 C1 3_765 78.7(3)
O1 N1 C2 C3 . -179.86(19)
N1 C2 C3 C8 . -178.2(2)
N1 C2 C3 C4 . 3.2(3)
C8 C3 C4 O2 . -177.8(2)
C2 C3 C4 O2 . 0.9(3)
C8 C3 C4 C5 . 1.6(3)
C2 C3 C4 C5 . -179.7(2)
O2 C4 C5 C6 . 178.9(2)
C3 C4 C5 C6 . -0.4(4)
C9 N2 C6 C5 . -5.2(3)
C11 N2 C6 C5 . 172.8(2)
C9 N2 C6 C7 . 173.7(2)
C11 N2 C6 C7 . -8.3(3)
C4 C5 C6 N2 . 178.3(2)
C4 C5 C6 C7 . -0.6(3)
N2 C6 C7 C8 . -178.5(2)
C5 C6 C7 C8 . 0.4(3)
C6 C7 C8 C3 . 0.8(3)
C4 C3 C8 C7 . -1.8(3)
C2 C3 C8 C7 . 179.5(2)
C6 N2 C9 C10 . 88.5(3)
C11 N2 C9 C10 . -89.6(3)
C6 N2 C11 C12 . 91.9(3)
C9 N2 C11 C12 . -90.0(3)
